data_4311986
loop_
_publ_author_name
'Geoffrey J. T. Cooper'
'Hamera Abbas'
'Paul K\"ogerler'
'De-Liang Long'
'Leroy Cronin'

_publ_contact_author_address
;
Department of Chemistry
University of Glasgow
Glasgow
G12 8QQ
UK
;
_publ_contact_author_email L.Cronin@chem.gla.ac.uk
_publ_contact_author_name 'Dr L Cronin'
_publ_section_title
;
 Pentadecadentate Chelating Ligands as Building Blocks for a {Fe6} Cage
 with 12 Exo-Coordinated Sodium Cations
;
_journal_name_full 'Inorganic Chemistry'
_journal_page_first 7266
_journal_page_last 7268
_journal_paper_doi 10.1021/ic049068w
_journal_volume 43
_journal_year 2004
_chemical_formula_moiety 'C36 H126 Fe6 N12 Na6 O87'
_chemical_formula_sum 'C42 H114 Fe6 N6 Na12 O81'
_chemical_formula_weight 2610.37
_chemical_name_common 'Compound gc461y'
_chemical_name_systematic
;
 ?
;
_space_group_IT_number 176
_symmetry_cell_setting hexagonal
_symmetry_space_group_name_Hall '-P 6c'
_symmetry_space_group_name_H-M 'P 63/m'
_atom_sites_solution_hydrogens geom
_atom_sites_solution_primary direct
_atom_sites_solution_secondary difmap
_audit_creation_method SHELXL-97
_cell_angle_alpha 90.00
_cell_angle_beta 90.00
_cell_angle_gamma 120.00
_cell_formula_units_Z 2
_cell_length_a 17.8474(4)
_cell_length_b 17.8474(4)
_cell_length_c 18.0638(4)
_cell_measurement_reflns_used 10990
_cell_measurement_temperature 293(2)
_cell_measurement_theta_max 26.02
_cell_measurement_theta_min 1.52
_cell_volume 4982.99(19)
_computing_cell_refinement 'HKL Scalepack (Otwinowski & Minor 1997)'
_computing_data_collection 'Collect (Nonius BV, 1997-2000)'
_computing_data_reduction 'HKL Denzo and Scalepack (Otwinowski & Minor 1997)'
_computing_molecular_graphics 'Ortep-3 for Windows (Farrugia, 1997)'
_computing_publication_material 'WinGX publication routines (Farrugia, 1999)'
_computing_structure_refinement 'SHELXL-97 (Sheldrick, 1997)'
_computing_structure_solution 'SHELXS-97 (Sheldrick, 1997)'
_diffrn_ambient_temperature 293(2)
_diffrn_measured_fraction_theta_full 0.996
_diffrn_measured_fraction_theta_max 0.996
_diffrn_measurement_device_type 'Nonius Kappa CCD'
_diffrn_measurement_method \w
_diffrn_radiation_monochromator graphite
_diffrn_radiation_source 'fine-focus sealed tube'
_diffrn_radiation_type MoK\a
_diffrn_radiation_wavelength 0.71073
_diffrn_reflns_av_R_equivalents 0.0423
_diffrn_reflns_av_sigmaI/netI 0.0277
_diffrn_reflns_limit_h_max 18
_diffrn_reflns_limit_h_min 0
_diffrn_reflns_limit_k_max 17
_diffrn_reflns_limit_k_min 0
_diffrn_reflns_limit_l_max 21
_diffrn_reflns_limit_l_min 0
_diffrn_reflns_number 19743
_diffrn_reflns_theta_full 25.00
_diffrn_reflns_theta_max 25.00
_diffrn_reflns_theta_min 1.73
_diffrn_standards_decay_% 0
_exptl_absorpt_coefficient_mu 1.029
_exptl_absorpt_correction_T_max 0.89
_exptl_absorpt_correction_T_min 0.79
_exptl_absorpt_correction_type gaussian
_exptl_absorpt_process_details
;
   P. Coppens, L. Leiserowitz, D Rabinovich, Acta Cryst.
   (1965), 18, 1035-1038
;
_exptl_crystal_colour green
_exptl_crystal_density_diffrn 1.740
_exptl_crystal_density_meas ?
_exptl_crystal_density_method 'not measured'
_exptl_crystal_description block
_exptl_crystal_F_000 2688
_exptl_crystal_size_max 0.3
_exptl_crystal_size_mid 0.2
_exptl_crystal_size_min 0.12
_refine_diff_density_max 0.999
_refine_diff_density_min -0.769
_refine_diff_density_rms 0.118
_refine_ls_extinction_coef none
_refine_ls_extinction_method none
_refine_ls_goodness_of_fit_ref 1.082
_refine_ls_hydrogen_treatment mixed
_refine_ls_matrix_type full
_refine_ls_number_parameters 250
_refine_ls_number_reflns 3027
_refine_ls_number_restraints 0
_refine_ls_restrained_S_all 1.082
_refine_ls_R_factor_all 0.0764
_refine_ls_R_factor_gt 0.0633
_refine_ls_shift/su_max 0.001
_refine_ls_shift/su_mean 0.000
_refine_ls_structure_factor_coef Fsqd
_refine_ls_weighting_details 'calc w=1/[\s^2^(Fo^2^)+(0.0945P)^2^+17.5744P] where P=(Fo^2^+2Fc^2^)/3'
_refine_ls_weighting_scheme calc
_refine_ls_wR_factor_gt 0.1718
_refine_ls_wR_factor_ref 0.1807
_reflns_number_gt 2504
_reflns_number_total 3027
_reflns_threshold_expression >2sigma(I)
_cod_data_source_file ic049068wsi20040714_061022.cif
_cod_data_source_block GC461Y
_cod_depositor_comments
;
The following automatic conversions were performed:

'_exptl_crystal_density_meas' value 'none' was changed to '?' - the
value is perceived as not measured.

Automatic conversion script
Id: cif_fix_values 3008 2015-01-20 13:52:24Z robertas 
;
_cod_original_cell_volume 4983.0(2)
_cod_database_code 4311986

loop_
_symmetry_equiv_pos_as_xyz
'x, y, z'
'-x, -y, z+1/2'
'-y, x-y, z'
'-x+y, -x, z'
'x-y, x, z+1/2'
'y, -x+y, z+1/2'
'-x, -y, -z'
'x, y, -z-1/2'
'y, -x+y, -z'
'x-y, x, -z'
'-x+y, -x, -z-1/2'
'-y, x-y, -z-1/2'

loop_
_atom_site_label
_atom_site_type_symbol
_atom_site_fract_x
_atom_site_fract_y
_atom_site_fract_z
_atom_site_U_iso_or_equiv
_atom_site_adp_type
_atom_site_occupancy
_atom_site_symmetry_multiplicity
_atom_site_calc_flag
_atom_site_refinement_flags
_atom_site_disorder_assembly
_atom_site_disorder_group
Fe Fe 0.72267(4) 0.12235(4) 0.16531(3) 0.0222(2) Uani 1 1 d . . .
Na Na 0.66736(14) 0.06167(13) -0.15882(10) 0.0403(5) Uani 1 1 d . . .
N1 N 0.6337(2) 0.1571(2) 0.1025(2) 0.0219(8) Uani 1 1 d . . .
C7 C 0.8740(4) 0.2671(4) 0.2500 0.0228(13) Uani 1 2 d S . .
C8 C 0.8022(6) 0.0365(6) 0.2500 0.047(2) Uani 1 2 d S . .
O1 O 0.7707(2) 0.1414(2) 0.05792(17) 0.0286(7) Uani 1 1 d . . .
O2 O 0.7540(2) 0.1624(2) -0.06120(18) 0.0349(8) Uani 1 1 d . . .
O3 O 0.6132(2) 0.0022(2) 0.13341(19) 0.0302(8) Uani 1 1 d . . .
O4 O 0.4686(2) -0.0629(2) 0.1326(2) 0.0380(9) Uani 1 1 d . . .
O5 O 0.83498(19) 0.2323(2) 0.18742(17) 0.0269(7) Uani 1 1 d . . .
O6 O 0.9470(3) 0.3331(3) 0.2500 0.0279(10) Uani 1 2 d S . .
O7 O 0.7770(2) 0.0505(2) 0.1880(2) 0.0364(8) Uani 1 1 d . A .
O8 O 0.8716(9) 0.0282(9) 0.2500 0.053(3) Uiso 0.50 2 d SP A 1
O8' O 0.8326(8) -0.0183(8) 0.2500 0.045(3) Uiso 0.50 2 d SP A 2
O9 O 0.6720(3) 0.1259(3) 0.2500 0.0242(9) Uani 1 2 d S . .
O10 O 0.5923(4) 0.8851(3) 0.2500 0.0518(15) Uani 1 2 d S . .
O11 O 0.6670(4) -0.0390(3) -0.0791(3) 0.095(2) Uani 1 1 d . . .
O12 O 0.6667 0.3333 0.8329(4) 0.0444(16) Uani 1 3 d S . .
O13 O 0.2253(3) 0.6736(3) 0.1027(3) 0.0584(12) Uani 1 1 d . . .
O14 O 0.7128(6) 0.1640(6) -0.2500 0.053(2) Uiso 0.70 2 d SP . 1
O14' O 0.7916(12) 0.1157(12) -0.2500 0.091(5) Uiso 0.50 2 d SP . 1
O14" O 0.6584(13) 0.1661(13) -0.2500 0.094(5) Uiso 0.48 2 d SP . 2
O15 O 0.7689(6) -0.3096(6) -0.0606(5) 0.050(2) Uiso 0.50 1 d P B 1
O15' O 0.8092(8) -0.2632(8) -0.0629(6) 0.041(3) Uiso 0.35 1 d P C 2
O16 O 0.8125(10) -0.1218(10) -0.0281(9) 0.042(3) Uiso 0.25 1 d P D 1
O16' O 0.8170(14) -0.0799(14) -0.0781(12) 0.073(5) Uiso 0.25 1 d P E 2
O16" O 0.7968(17) -0.1547(17) -0.0650(16) 0.045(6) Uiso 0.15 1 d P F 3
O17 O 0.8663(7) -0.1750(7) -0.1235(6) 0.074(3) Uiso 0.50 1 d P G 1
O17' O 0.9203(14) -0.1133(14) -0.1322(11) 0.070(5) Uiso 0.25 1 d P H 2
O18 O 0.8282(14) 0.0058(15) -0.1678(11) 0.070(5) Uiso 0.25 1 d P I 1
O18' O 0.8126(16) 0.0493(16) -0.1801(13) 0.081(6) Uiso 0.25 1 d P . 2
O18" O 0.836(2) 0.021(2) -0.0848(18) 0.063(8) Uiso 0.15 1 d P J 3
O19' O 0.578(2) 0.240(2) -0.2500 0.082(10) Uiso 0.25 2 d SP K 2
O19 O 0.6049(11) 0.2232(10) -0.2500 0.069(4) Uiso 0.50 2 d SP L 1
O20 O 0.0000 0.0000 0.170(4) 0.083(18) Uiso 0.16 3 d SP M 1
C1 C 0.7380(3) 0.3154(3) 0.0944(2) 0.0238(9) Uani 1 1 d . . .
C2 C 0.6492(3) 0.2451(3) 0.1222(2) 0.0212(9) Uani 1 1 d . . .
C3 C 0.6454(3) 0.1467(3) 0.0224(3) 0.0292(10) Uani 1 1 d . . .
H3A H 0.6422 0.1918 -0.0050 0.035 Uiso 1 1 calc R . .
H3B H 0.5982 0.0915 0.0058 0.035 Uiso 1 1 calc R . .
C4 C 0.7296(3) 0.1508(3) 0.0048(2) 0.0263(10) Uani 1 1 d . . .
C5 C 0.5475(3) 0.0902(3) 0.1268(3) 0.0271(10) Uani 1 1 d . . .
H5A H 0.5044 0.0874 0.0925 0.033 Uiso 1 1 calc R . .
H5B H 0.5354 0.1053 0.1752 0.033 Uiso 1 1 calc R . .
C6 C 0.5417(3) 0.0023(3) 0.1308(3) 0.0290(11) Uani 1 1 d . . .

loop_
_atom_site_aniso_label
_atom_site_aniso_U_11
_atom_site_aniso_U_22
_atom_site_aniso_U_33
_atom_site_aniso_U_23
_atom_site_aniso_U_13
_atom_site_aniso_U_12
Fe 0.0205(4) 0.0216(4) 0.0244(4) -0.0023(2) -0.0012(2) 0.0104(3)
Na 0.0478(13) 0.0296(11) 0.0270(10) -0.0061(8) -0.0001(9) 0.0068(10)
N1 0.0224(19) 0.0194(18) 0.0235(19) -0.0048(14) -0.0033(15) 0.0102(16)
C7 0.018(3) 0.026(3) 0.024(3) 0.000 0.000 0.011(3)
C8 0.051(5) 0.066(6) 0.050(5) 0.000 0.000 0.049(5)
O1 0.0298(18) 0.0319(18) 0.0243(16) -0.0057(13) 0.0000(14) 0.0155(15)
O2 0.048(2) 0.0274(18) 0.0241(18) -0.0059(14) -0.0002(15) 0.0145(16)
O3 0.0299(18) 0.0212(16) 0.0404(19) -0.0061(14) -0.0079(15) 0.0133(14)
O4 0.0284(19) 0.0193(17) 0.059(2) -0.0083(16) -0.0079(17) 0.0067(15)
O5 0.0201(16) 0.0275(17) 0.0234(16) -0.0030(13) -0.0021(13) 0.0045(13)
O6 0.018(2) 0.028(2) 0.026(2) 0.000 0.000 0.003(2)
O7 0.040(2) 0.045(2) 0.0372(19) -0.0032(16) -0.0013(16) 0.0308(18)
O9 0.020(2) 0.025(2) 0.026(2) 0.000 0.000 0.0107(19)
O10 0.066(4) 0.029(3) 0.052(3) 0.000 0.000 0.017(3)
O11 0.149(5) 0.032(2) 0.094(4) -0.022(2) -0.081(4) 0.039(3)
O12 0.047(2) 0.047(2) 0.038(4) 0.000 0.000 0.0237(12)
O13 0.065(3) 0.046(2) 0.061(3) 0.007(2) 0.010(2) 0.025(2)
C1 0.019(2) 0.020(2) 0.029(2) -0.0014(18) 0.0031(18) 0.0075(18)
C2 0.021(2) 0.018(2) 0.024(2) -0.0011(17) -0.0008(17) 0.0098(18)
C3 0.039(3) 0.025(2) 0.024(2) -0.0086(18) -0.009(2) 0.017(2)
C4 0.034(3) 0.019(2) 0.022(2) -0.0065(18) -0.0014(19) 0.011(2)
C5 0.024(2) 0.022(2) 0.034(3) -0.0009(19) -0.0056(19) 0.0112(19)
C6 0.030(3) 0.023(2) 0.033(3) -0.0070(19) -0.009(2) 0.013(2)

loop_
_atom_type_symbol
_atom_type_description
_atom_type_scat_dispersion_real
_atom_type_scat_dispersion_imag
_atom_type_scat_source
Fe Fe 0.3463 0.8444 'International Tables Vol C Tables 4.2.6.8 and 6.1.1.4'
Na Na 0.0362 0.0249 'International Tables Vol C Tables 4.2.6.8 and 6.1.1.4'
N N 0.0061 0.0033 'International Tables Vol C Tables 4.2.6.8 and 6.1.1.4'
O O 0.0106 0.0060 'International Tables Vol C Tables 4.2.6.8 and 6.1.1.4'
C C 0.0033 0.0016 'International Tables Vol C Tables 4.2.6.8 and 6.1.1.4'
H H 0.0000 0.0000 'International Tables Vol C Tables 4.2.6.8 and 6.1.1.4'

loop_
_geom_angle_atom_site_label_1
_geom_angle_atom_site_label_2
_geom_angle_atom_site_label_3
_geom_angle
_geom_angle_site_symmetry_1
_geom_angle_site_symmetry_3
_geom_angle_publ_flag
O9 Fe O7 105.21(16) . . ?
O9 Fe O5 94.00(16) . . ?
O7 Fe O5 91.07(15) . . ?
O9 Fe O1 164.51(16) . . ?
O7 Fe O1 90.22(14) . . ?
O5 Fe O1 84.15(13) . . ?
O9 Fe O3 92.37(16) . . ?
O7 Fe O3 84.56(14) . . ?
O5 Fe O3 173.05(13) . . ?
O1 Fe O3 90.46(13) . . ?
O9 Fe N1 89.05(15) . . ?
O7 Fe N1 154.89(14) . . ?
O5 Fe N1 108.75(13) . . ?
O1 Fe N1 77.08(13) . . ?
O3 Fe N1 74.12(12) . . ?
O14 Na O11 159.5(3) . . ?
O14 Na O6 91.01(19) . 10_545 ?
O11 Na O6 85.40(16) . 10_545 ?
O14 Na O2 95.2(2) . . ?
O11 Na O2 82.89(15) . . ?
O6 Na O2 162.09(18) 10_545 . ?
O14 Na O4 95.1(3) . 7_655 ?
O11 Na O4 105.4(2) . 7_655 ?
O6 Na O4 99.42(16) 10_545 7_655 ?
O2 Na O4 96.74(14) . 7_655 ?
O14 Na O14' 48.2(4) . . ?
O11 Na O14' 111.4(4) . . ?
O6 Na O14' 77.3(4) 10_545 . ?
O2 Na O14' 94.5(3) . . ?
O4 Na O14' 142.5(4) 7_655 . ?
O14 Na O14" 22.8(4) . . ?
O11 Na O14" 176.4(5) . . ?
O6 Na O14" 92.1(3) 10_545 . ?
O2 Na O14" 100.2(4) . . ?
O4 Na O14" 72.4(4) 7_655 . ?
O14' Na O14" 70.4(6) . . ?
O14 Na O18' 89.5(6) . . ?
O11 Na O18' 70.0(6) . . ?
O6 Na O18' 79.9(5) 10_545 . ?
O2 Na O18' 83.3(5) . . ?
O4 Na O18' 175.4(5) 7_655 . ?
O14' Na O18' 41.9(6) . . ?
O14" Na O18' 112.1(7) . . ?
O14 Na Na 43.89(17) . 8 ?
O11 Na Na 128.78(15) . 8 ?
O6 Na Na 47.12(8) 10_545 8 ?
O2 Na Na 136.28(9) . 8 ?
O4 Na Na 101.01(10) 7_655 8 ?
O14' Na Na 49.4(3) . 8 ?
O14" Na Na 49.8(3) . 8 ?
O18' Na Na 81.9(5) . 8 ?
C5 N1 C3 110.2(3) . . ?
C5 N1 C2 110.6(3) . . ?
C3 N1 C2 113.5(3) . . ?
C5 N1 Fe 102.7(3) . . ?
C3 N1 Fe 106.9(3) . . ?
C2 N1 Fe 112.4(2) . . ?
O6 C7 O5 120.3(3) . . ?
O6 C7 O5 120.3(3) . 8_556 ?
O5 C7 O5 119.3(5) . 8_556 ?
O7 C8 O7 122.5(6) . 8_556 ?
O7 C8 O8 117.7(4) . . ?
O7 C8 O8 117.7(4) 8_556 . ?
O7 C8 O8' 117.1(4) . . ?
O7 C8 O8' 117.1(4) 8_556 . ?
O8 C8 O8' 33.8(6) . . ?
C4 O1 Fe 120.6(3) . . ?
C4 O2 Na 121.8(3) . . ?
C6 O3 Fe 115.0(3) . . ?
C6 O4 Na 124.7(3) . 7_655 ?
C7 O5 Fe 131.6(3) . . ?
C7 O6 Na 132.51(19) . 6_665 ?
C7 O6 Na 132.51(19) . 9_665 ?
Na O6 Na 85.76(17) 6_665 9_665 ?
C8 O7 Fe 129.5(4) . . ?
Fe O9 Fe 117.0(2) . 8_556 ?
Na O14 Na 92.2(3) 8 . ?
Na O14' Na 81.1(5) 8 . ?
Na O14" Na 80.4(6) 8 . ?
C2 C1 C2 109.0(4) . 3_655 ?
N1 C2 C1 110.7(3) . . ?
N1 C2 C1 113.2(3) . 4_665 ?
C1 C2 C1 110.8(4) . 4_665 ?
N1 C3 C4 113.5(4) . . ?
O2 C4 O1 124.5(4) . . ?
O2 C4 C3 117.9(4) . . ?
O1 C4 C3 117.6(4) . . ?
N1 C5 C6 110.9(4) . . ?
O4 C6 O3 125.5(4) . . ?
O4 C6 C5 117.8(4) . . ?
O3 C6 C5 116.7(4) . . ?

loop_
_geom_bond_atom_site_label_1
_geom_bond_atom_site_label_2
_geom_bond_distance
_geom_bond_site_symmetry_2
_geom_bond_publ_flag
Fe O9 1.794(2) . ?
Fe O7 1.999(3) . ?
Fe O5 2.024(3) . ?
Fe O1 2.079(3) . ?
Fe O3 2.134(3) . ?
Fe N1 2.276(4) . ?
Na O14 2.286(7) . ?
Na O11 2.301(5) . ?
Na O6 2.421(4) 10_545 ?
Na O2 2.440(4) . ?
Na O4 2.484(4) 7_655 ?
Na O14' 2.533(14) . ?
Na O14" 2.552(16) . ?
Na O18' 2.74(3) . ?
Na Na 3.294(4) 8 ?
N1 C5 1.466(6) . ?
N1 C3 1.486(6) . ?
N1 C2 1.495(5) . ?
C7 O6 1.245(8) . ?
C7 O5 1.310(4) . ?
C7 O5 1.310(4) 8_556 ?
C8 O7 1.277(5) . ?
C8 O7 1.277(5) 8_556 ?
C8 O8 1.318(15) . ?
C8 O8' 1.335(14) . ?
O1 C4 1.269(6) . ?
O2 C4 1.250(6) . ?
O3 C6 1.278(6) . ?
O4 C6 1.241(6) . ?
O4 Na 2.484(4) 7_655 ?
O6 Na 2.421(4) 6_665 ?
O6 Na 2.421(4) 9_665 ?
O9 Fe 1.794(2) 8_556 ?
O14 Na 2.286(7) 8 ?
O14' Na 2.533(14) 8 ?
O14" Na 2.552(16) 8 ?
C1 C2 1.533(6) . ?
C1 C2 1.539(6) 3_655 ?
C2 C1 1.539(6) 4_665 ?
C3 C4 1.502(7) . ?
C5 C6 1.522(6) . ?
